data_4342549
loop_
_publ_author_name
'Bhowmick, Sourav'
'Chakraborty, Sourav'
'Das, Atanu'
'Rajamohanan, P. R.'
'Das, Neeladri'

_publ_section_title
;
 Pyrazine-based organometallic complex: synthesis, characterization, and
 supramolecular chemistry.
;
_journal_issue 6
_journal_name_full 'Inorganic chemistry'
_journal_page_first 2543
_journal_page_last 2550
_journal_paper_doi 10.1021/ic502581x
_journal_volume 54
_journal_year 2015
_chemical_formula_sum 'C32 H62 I2 N2 P4 Pt2'
_chemical_formula_weight 1242.70
_chemical_name_systematic
;
 ?
;
_space_group_IT_number 15
_symmetry_cell_setting monoclinic
_symmetry_space_group_name_Hall '-C 2yc'
_symmetry_space_group_name_H-M 'C 1 2/c 1'
_atom_sites_solution_hydrogens geom
_atom_sites_solution_primary direct
_atom_sites_solution_secondary difmap
_audit_creation_method SHELXL-97
_cell_angle_alpha 90.00
_cell_angle_beta 108.014(3)
_cell_angle_gamma 90.00
_cell_formula_units_Z 8
_cell_length_a 40.263(4)
_cell_length_b 9.4403(8)
_cell_length_c 23.128(2)
_cell_measurement_reflns_used 250
_cell_measurement_temperature 298(2)
_cell_measurement_theta_max 28.7
_cell_measurement_theta_min 1.1
_cell_volume 8359.9(13)
_computing_cell_refinement 'SMART APEX II'
_computing_data_collection 'SMART APEX II (Bruker,2010)'
_computing_data_reduction 'SAINT (Bruker,2000)'
_computing_molecular_graphics 'Ortep-3v2 for windows (Farrugia, 1997)'
_computing_publication_material 'PLATON (Spek, 2008)'
_computing_structure_refinement 'SHELXL-97 (Sheldrick, 2008)'
_computing_structure_solution 'SHELXS-97 (Sheldrick, 2008)'
_diffrn_ambient_temperature 298(2)
_diffrn_measured_fraction_theta_full 0.965
_diffrn_measured_fraction_theta_max 0.965
_diffrn_measurement_device_type 'CCD area detector'
_diffrn_measurement_method 'phi and omega scans'
_diffrn_radiation_monochromator graphite
_diffrn_radiation_source 'fine-focus sealed tube'
_diffrn_radiation_type MoK\a
_diffrn_radiation_wavelength 0.71073
_diffrn_reflns_av_R_equivalents 0.0695
_diffrn_reflns_av_sigmaI/netI 0.0531
_diffrn_reflns_limit_h_max 54
_diffrn_reflns_limit_h_min -54
_diffrn_reflns_limit_k_max 12
_diffrn_reflns_limit_k_min -12
_diffrn_reflns_limit_l_max 30
_diffrn_reflns_limit_l_min -30
_diffrn_reflns_number 46668
_diffrn_reflns_theta_full 28.72
_diffrn_reflns_theta_max 28.72
_diffrn_reflns_theta_min 1.06
_exptl_absorpt_coefficient_mu 8.339
_exptl_absorpt_correction_T_max 0.9873
_exptl_absorpt_correction_T_min 0.8576
_exptl_absorpt_correction_type multi-scan
_exptl_absorpt_process_details
;
'XPREP' - A PROGRAM DATA PREPARATION & RECIPROCAL 
SPACE EXPLORATION,
Bruker Analytical X-ray Systems, 1997
;
_exptl_crystal_colour Colourless
_exptl_crystal_density_diffrn 1.975
_exptl_crystal_density_method 'not measured'
_exptl_crystal_description Block
_exptl_crystal_F_000 4720
_exptl_crystal_size_max 0.20
_exptl_crystal_size_mid 0.10
_exptl_crystal_size_min 0.10
_refine_diff_density_max 2.379
_refine_diff_density_min -2.780
_refine_diff_density_rms 0.358
_refine_ls_extinction_method none
_refine_ls_goodness_of_fit_ref 1.157
_refine_ls_hydrogen_treatment noref
_refine_ls_matrix_type full
_refine_ls_number_parameters 391
_refine_ls_number_reflns 10444
_refine_ls_number_restraints 0
_refine_ls_restrained_S_all 1.157
_refine_ls_R_factor_all 0.0436
_refine_ls_R_factor_gt 0.0344
_refine_ls_shift/su_max 0.001
_refine_ls_shift/su_mean 0.000
_refine_ls_structure_factor_coef Fsqd
_refine_ls_weighting_details 'calc w=1/[\s^2^(Fo^2^)+(0.0521P)^2^+21.4489P] where P=(Fo^2^+2Fc^2^)/3'
_refine_ls_weighting_scheme calc
_refine_ls_wR_factor_gt 0.0833
_refine_ls_wR_factor_ref 0.1031
_reflns_number_gt 9144
_reflns_number_total 10444
_reflns_threshold_expression >2\s(I)
_cod_data_source_file ic502581x_si_002.cif
_cod_data_source_block sb69
_cod_depositor_comments
;
The following automatic conversions were performed:

'_symmetry_cell_setting' value 'Monoclinic' changed to 'monoclinic'
according to
/usr/data/users/saulius/crontab/automatic-downloads/rss-feeds/ACS/lib/dictionaries/cif_core.dic
dictionary named 'cif_core.dic' version 2.4.2 from 2011-04-26.

Automatic conversion script
Id: cif_fix_values 3086 2015-02-26 13:12:21Z robertas 

 Adding full bibliography for 4342549.cif.
;
_cod_original_sg_symbol_H-M C2/c
_cod_database_code 4342549

loop_
_symmetry_equiv_pos_as_xyz
'x, y, z'
'-x, y, -z+1/2'
'x+1/2, y+1/2, z'
'-x+1/2, y+1/2, -z+1/2'
'-x, -y, -z'
'x, -y, z-1/2'
'-x+1/2, -y+1/2, -z'
'x+1/2, -y+1/2, z-1/2'

loop_
_atom_site_label
_atom_site_type_symbol
_atom_site_fract_x
_atom_site_fract_y
_atom_site_fract_z
_atom_site_U_iso_or_equiv
_atom_site_adp_type
_atom_site_occupancy
_atom_site_symmetry_multiplicity
_atom_site_calc_flag
_atom_site_refinement_flags
Pt1 Pt 0.074723(5) 1.28377(2) 0.256875(10) 0.00937(7) Uani 1 1 d .
Pt2 Pt 0.196260(5) 0.51553(2) 0.079406(10) 0.01001(7) Uani 1 1 d .
I2 I 0.249752(9) 0.34019(4) 0.093882(19) 0.01771(10) Uani 1 1 d .
I1 I 0.071795(10) 1.45158(4) 0.347198(19) 0.01903(10) Uani 1 1 d .
P1 P 0.08462(3) 1.08310(14) 0.31773(7) 0.0118(3) Uani 1 1 d .
P2 P 0.06453(4) 1.47881(14) 0.19269(7) 0.0120(3) Uani 1 1 d .
P3 P 0.15980(3) 0.33526(14) 0.02834(7) 0.0113(3) Uani 1 1 d .
P4 P 0.23009(3) 0.70147(14) 0.13138(7) 0.0122(3) Uani 1 1 d .
N1 N 0.10372(11) 0.8998(5) 0.1078(2) 0.0120(9) Uani 1 1 d .
N2 N 0.04213(12) 0.8666(5) 0.0092(2) 0.0173(10) Uani 1 1 d .
C1 C 0.10633(14) 0.9332(6) 0.2939(3) 0.0156(11) Uani 1 1 d .
H4 H 0.1088 0.8576 0.3233 0.019 Uiso 1 1 calc R
H5 H 0.0911 0.8989 0.2552 0.019 Uiso 1 1 calc R
C2 C 0.14226(15) 0.9622(7) 0.2869(3) 0.0240(14) Uani 1 1 d .
H1 H 0.1412 1.0467 0.2633 0.036 Uiso 1 1 calc R
H2 H 0.1490 0.8837 0.2667 0.036 Uiso 1 1 calc R
H3 H 0.1591 0.9746 0.3264 0.036 Uiso 1 1 calc R
C3 C 0.04360(15) 0.9975(6) 0.3169(3) 0.0201(13) Uani 1 1 d .
H6 H 0.0315 0.9666 0.2758 0.024 Uiso 1 1 calc R
H10 H 0.0491 0.9138 0.3424 0.024 Uiso 1 1 calc R
C4 C 0.01889(15) 1.0914(7) 0.3388(3) 0.0241(14) Uani 1 1 d .
H7 H -0.0021 1.0399 0.3361 0.036 Uiso 1 1 calc R
H8 H 0.0132 1.1747 0.3138 0.036 Uiso 1 1 calc R
H9 H 0.0301 1.1186 0.3803 0.036 Uiso 1 1 calc R
C5 C 0.10714(15) 1.1065(7) 0.3988(3) 0.0198(13) Uani 1 1 d .
H11 H 0.0928 1.1662 0.4155 0.024 Uiso 1 1 calc R
H15 H 0.1089 1.0147 0.4183 0.024 Uiso 1 1 calc R
C6 C 0.14361(16) 1.1710(8) 0.4158(3) 0.0283(15) Uani 1 1 d .
H12 H 0.1596 1.1032 0.4083 0.042 Uiso 1 1 calc R
H13 H 0.1510 1.1961 0.4581 0.042 Uiso 1 1 calc R
H14 H 0.1432 1.2541 0.3917 0.042 Uiso 1 1 calc R
C7 C 0.10153(16) 1.6001(6) 0.2143(3) 0.0195(13) Uani 1 1 d .
H16 H 0.0968 1.6794 0.1863 0.023 Uiso 1 1 calc R
H20 H 0.1042 1.6369 0.2546 0.023 Uiso 1 1 calc R
C8 C 0.13566(15) 1.5302(7) 0.2142(4) 0.0292(16) Uani 1 1 d .
H17 H 0.1350 1.5108 0.1731 0.044 Uiso 1 1 calc R
H18 H 0.1387 1.4432 0.2367 0.044 Uiso 1 1 calc R
H19 H 0.1548 1.5927 0.2327 0.044 Uiso 1 1 calc R
C9 C 0.05737(15) 1.4430(6) 0.1114(3) 0.0183(12) Uani 1 1 d .
H21 H 0.0595 1.5313 0.0914 0.022 Uiso 1 1 calc R
H22 H 0.0756 1.3802 0.1076 0.022 Uiso 1 1 calc R
C10 C 0.02214(16) 1.3769(7) 0.0787(3) 0.0236(14) Uani 1 1 d .
H23 H 0.0039 1.4431 0.0779 0.035 Uiso 1 1 calc R
H24 H 0.0191 1.2926 0.0997 0.035 Uiso 1 1 calc R
H25 H 0.0212 1.3533 0.0378 0.035 Uiso 1 1 calc R
C11 C 0.02707(14) 1.5864(6) 0.1932(3) 0.0208(13) Uani 1 1 d .
H26 H 0.0065 1.5263 0.1823 0.025 Uiso 1 1 calc R
H27 H 0.0307 1.6194 0.2344 0.025 Uiso 1 1 calc R
C12 C 0.01955(17) 1.7155(7) 0.1507(3) 0.0270(15) Uani 1 1 d .
H28 H 0.0387 1.7809 0.1634 0.041 Uiso 1 1 calc R
H29 H -0.0015 1.7612 0.1523 0.041 Uiso 1 1 calc R
H30 H 0.0167 1.6852 0.1098 0.041 Uiso 1 1 calc R
C13 C 0.07554(13) 1.1596(5) 0.1894(3) 0.0100(10) Uani 1 1 d .
C14 C 0.07579(13) 1.0793(5) 0.1488(3) 0.0131(11) Uani 1 1 d .
C15 C 0.07492(14) 0.9790(5) 0.1014(3) 0.0111(11) Uani 1 1 d .
C16 C 0.10110(14) 0.8021(5) 0.0637(3) 0.0121(11) Uani 1 1 d .
C19 C 0.13159(15) 0.7160(5) 0.0686(3) 0.0149(12) Uani 1 1 d .
C20 C 0.15608(14) 0.6408(5) 0.0712(3) 0.0120(11) Uani 1 1 d .
C25 C 0.11335(13) 0.3810(6) 0.0052(3) 0.0143(11) Uani 1 1 d .
H34 H 0.1077 0.4124 0.0410 0.017 Uiso 1 1 calc R
H35 H 0.1097 0.4610 -0.0224 0.017 Uiso 1 1 calc R
C26 C 0.08733(16) 0.2651(6) -0.0255(3) 0.0239(14) Uani 1 1 d .
H31 H 0.0640 0.3002 -0.0337 0.036 Uiso 1 1 calc R
H32 H 0.0906 0.1843 0.0008 0.036 Uiso 1 1 calc R
H33 H 0.0911 0.2381 -0.0631 0.036 Uiso 1 1 calc R
C21 C 0.16873(15) 0.2768(6) -0.0406(3) 0.0182(13) Uani 1 1 d .
H36 H 0.1905 0.2243 -0.0291 0.022 Uiso 1 1 calc R
H40 H 0.1503 0.2125 -0.0625 0.022 Uiso 1 1 calc R
C22 C 0.17125(17) 0.3954(7) -0.0828(3) 0.0266(15) Uani 1 1 d .
H37 H 0.1899 0.4580 -0.0621 0.040 Uiso 1 1 calc R
H38 H 0.1497 0.4470 -0.0952 0.040 Uiso 1 1 calc R
H39 H 0.1758 0.3565 -0.1180 0.040 Uiso 1 1 calc R
C23 C 0.16358(15) 0.1722(6) 0.0724(3) 0.0168(12) Uani 1 1 d .
H41 H 0.1458 0.1060 0.0500 0.020 Uiso 1 1 calc R
H42 H 0.1862 0.1297 0.0770 0.020 Uiso 1 1 calc R
C24 C 0.15966(17) 0.1946(7) 0.1349(3) 0.0265(15) Uani 1 1 d .
H43 H 0.1363 0.2259 0.1307 0.040 Uiso 1 1 calc R
H44 H 0.1761 0.2650 0.1564 0.040 Uiso 1 1 calc R
H45 H 0.1641 0.1071 0.1571 0.040 Uiso 1 1 calc R
C29 C 0.21934(14) 0.8732(6) 0.0936(3) 0.0175(12) Uani 1 1 d .
H49 H 0.1945 0.8901 0.0851 0.021 Uiso 1 1 calc R
H50 H 0.2317 0.9466 0.1214 0.021 Uiso 1 1 calc R
C30 C 0.22830(16) 0.8862(7) 0.0351(3) 0.0229(14) Uani 1 1 d .
H46 H 0.2168 0.8122 0.0077 0.034 Uiso 1 1 calc R
H47 H 0.2531 0.8778 0.0435 0.034 Uiso 1 1 calc R
H48 H 0.2207 0.9766 0.0169 0.034 Uiso 1 1 calc R
C28 C 0.22282(16) 0.7305(6) 0.2046(3) 0.0183(12) Uani 1 1 d .
H54 H 0.2359 0.8134 0.2238 0.022 Uiso 1 1 calc R
H55 H 0.1982 0.7496 0.1978 0.022 Uiso 1 1 calc R
C27 C 0.23372(19) 0.6048(7) 0.2475(3) 0.0281(15) Uani 1 1 d .
H51 H 0.2233 0.5200 0.2269 0.042 Uiso 1 1 calc R
H52 H 0.2261 0.6195 0.2824 0.042 Uiso 1 1 calc R
H53 H 0.2587 0.5957 0.2602 0.042 Uiso 1 1 calc R
C31 C 0.27726(14) 0.6830(6) 0.1475(3) 0.0178(12) Uani 1 1 d .
H56 H 0.2846 0.5971 0.1709 0.021 Uiso 1 1 calc R
H60 H 0.2820 0.6706 0.1091 0.021 Uiso 1 1 calc R
C32 C 0.29966(16) 0.8051(7) 0.1817(3) 0.0238(14) Uani 1 1 d .
H57 H 0.2935 0.8905 0.1582 0.036 Uiso 1 1 calc R
H58 H 0.3239 0.7841 0.1881 0.036 Uiso 1 1 calc R
H59 H 0.2957 0.8176 0.2202 0.036 Uiso 1 1 calc R
C17 C 0.07048(14) 0.7854(5) 0.0161(3) 0.0140(12) Uani 1 1 d .
H62 H 0.0695 0.7147 -0.0124 0.017 Uiso 1 1 calc R
C18 C 0.04469(14) 0.9649(6) 0.0518(3) 0.0150(12) Uani 1 1 d .
H61 H 0.0260 1.0254 0.0483 0.018 Uiso 1 1 calc R

loop_
_atom_site_aniso_label
_atom_site_aniso_U_11
_atom_site_aniso_U_22
_atom_site_aniso_U_33
_atom_site_aniso_U_23
_atom_site_aniso_U_13
_atom_site_aniso_U_12
Pt1 0.00863(10) 0.01039(10) 0.01059(14) -0.00156(7) 0.00514(9) -0.00012(6)
Pt2 0.00775(10) 0.00984(10) 0.01377(14) -0.00020(7) 0.00528(9) 0.00207(6)
I2 0.01081(16) 0.01501(17) 0.0281(3) -0.00134(15) 0.00711(16) 0.00451(12)
I1 0.02160(18) 0.02052(19) 0.0154(2) -0.00609(15) 0.00634(16) 0.00237(14)
P1 0.0087(6) 0.0134(6) 0.0142(8) 0.0010(5) 0.0048(6) 0.0001(5)
P2 0.0110(6) 0.0115(6) 0.0155(9) -0.0003(5) 0.0073(6) 0.0015(5)
P3 0.0098(6) 0.0105(6) 0.0151(9) -0.0011(5) 0.0061(6) 0.0001(5)
P4 0.0093(6) 0.0111(6) 0.0166(9) -0.0008(5) 0.0046(6) 0.0007(5)
N1 0.013(2) 0.012(2) 0.013(3) 0.0012(18) 0.0057(19) 0.0037(16)
N2 0.013(2) 0.019(2) 0.018(3) -0.006(2) 0.002(2) -0.0003(18)
C1 0.015(2) 0.015(3) 0.016(3) 0.001(2) 0.005(2) 0.002(2)
C2 0.015(3) 0.029(3) 0.029(4) -0.007(3) 0.008(3) 0.005(2)
C3 0.012(2) 0.020(3) 0.026(4) 0.006(2) 0.003(3) -0.003(2)
C4 0.015(3) 0.030(3) 0.028(4) -0.001(3) 0.008(3) -0.003(2)
C5 0.021(3) 0.025(3) 0.015(4) 0.002(2) 0.008(3) 0.001(2)
C6 0.018(3) 0.042(4) 0.025(4) -0.012(3) 0.006(3) -0.005(3)
C7 0.023(3) 0.014(3) 0.024(4) 0.002(2) 0.009(3) -0.003(2)
C8 0.013(3) 0.031(3) 0.044(5) 0.008(3) 0.010(3) -0.002(2)
C9 0.023(3) 0.018(3) 0.020(4) 0.008(2) 0.015(3) 0.005(2)
C10 0.023(3) 0.022(3) 0.022(4) 0.000(3) 0.002(3) 0.001(2)
C11 0.012(2) 0.024(3) 0.031(4) 0.001(3) 0.012(3) 0.006(2)
C12 0.021(3) 0.029(3) 0.031(4) 0.005(3) 0.008(3) 0.012(2)
C13 0.010(2) 0.011(2) 0.010(3) 0.004(2) 0.005(2) 0.0027(18)
C14 0.010(2) 0.012(2) 0.017(3) 0.001(2) 0.003(2) 0.0019(19)
C15 0.012(2) 0.008(2) 0.014(3) -0.001(2) 0.006(2) -0.0014(18)
C16 0.014(2) 0.012(2) 0.014(3) -0.002(2) 0.010(2) -0.0017(19)
C19 0.019(3) 0.013(3) 0.014(3) -0.004(2) 0.006(2) -0.001(2)
C20 0.016(2) 0.009(2) 0.012(3) -0.001(2) 0.006(2) -0.0023(19)
C25 0.011(2) 0.018(3) 0.015(3) -0.003(2) 0.005(2) 0.000(2)
C26 0.017(3) 0.022(3) 0.031(4) -0.004(3) 0.006(3) -0.007(2)
C21 0.015(3) 0.023(3) 0.020(4) -0.006(2) 0.009(3) 0.000(2)
C22 0.024(3) 0.040(4) 0.019(4) 0.008(3) 0.011(3) 0.012(3)
C23 0.017(3) 0.015(3) 0.020(4) 0.006(2) 0.009(3) 0.000(2)
C24 0.026(3) 0.025(3) 0.033(4) 0.010(3) 0.015(3) 0.002(3)
C29 0.014(2) 0.014(3) 0.025(4) -0.002(2) 0.007(2) 0.000(2)
C30 0.022(3) 0.024(3) 0.022(4) 0.008(3) 0.007(3) -0.002(2)
C28 0.021(3) 0.016(3) 0.018(4) -0.006(2) 0.006(3) -0.001(2)
C27 0.035(4) 0.027(3) 0.025(4) 0.003(3) 0.013(3) -0.002(3)
C31 0.011(2) 0.020(3) 0.022(4) -0.001(2) 0.004(2) 0.001(2)
C32 0.016(3) 0.027(3) 0.026(4) -0.006(3) 0.004(3) -0.003(2)
C17 0.014(2) 0.013(2) 0.017(3) -0.006(2) 0.009(2) -0.0003(19)
C18 0.009(2) 0.018(3) 0.018(4) -0.001(2) 0.006(2) 0.004(2)

loop_
_atom_type_symbol
_atom_type_description
_atom_type_scat_dispersion_real
_atom_type_scat_dispersion_imag
_atom_type_scat_source
C C 0.0033 0.0016 'International Tables Vol C Tables 4.2.6.8 and 6.1.1.4'
H H 0.0000 0.0000 'International Tables Vol C Tables 4.2.6.8 and 6.1.1.4'
I I -0.4742 1.8119 'International Tables Vol C Tables 4.2.6.8 and 6.1.1.4'
N N 0.0061 0.0033 'International Tables Vol C Tables 4.2.6.8 and 6.1.1.4'
P P 0.1023 0.0942 'International Tables Vol C Tables 4.2.6.8 and 6.1.1.4'
Pt Pt -1.7033 8.3905 'International Tables Vol C Tables 4.2.6.8 and 6.1.1.4'

loop_
_geom_angle_atom_site_label_1
_geom_angle_atom_site_label_2
_geom_angle_atom_site_label_3
_geom_angle
C13 Pt1 P1 87.27(15)
C13 Pt1 P2 90.50(15)
P1 Pt1 P2 177.75(5)
C13 Pt1 I1 178.49(14)
P1 Pt1 I1 92.92(4)
P2 Pt1 I1 89.30(4)
C20 Pt2 P4 85.91(16)
C20 Pt2 P3 91.13(16)
P4 Pt2 P3 176.88(5)
C20 Pt2 I2 177.63(16)
P4 Pt2 I2 94.77(3)
P3 Pt2 I2 88.15(3)
C5 P1 C3 102.9(3)
C5 P1 C1 105.7(3)
C3 P1 C1 99.7(3)
C5 P1 Pt1 117.5(2)
C3 P1 Pt1 111.6(2)
C1 P1 Pt1 117.1(2)
C11 P2 C7 104.8(3)
C11 P2 C9 103.9(3)
C7 P2 C9 104.6(3)
C11 P2 Pt1 114.9(2)
C7 P2 Pt1 110.8(2)
C9 P2 Pt1 116.62(19)
C21 P3 C23 103.2(3)
C21 P3 C25 106.0(3)
C23 P3 C25 105.3(3)
C21 P3 Pt2 113.72(19)
C23 P3 Pt2 113.8(2)
C25 P3 Pt2 113.87(18)
C28 P4 C31 106.3(3)
C28 P4 C29 103.2(3)
C31 P4 C29 105.0(3)
C28 P4 Pt2 110.95(19)
C31 P4 Pt2 116.1(2)
C29 P4 Pt2 114.2(2)
C15 N1 C16 115.5(5)
C18 N2 C17 116.2(5)
C2 C1 P1 116.6(4)
C2 C1 H4 108.1
P1 C1 H4 108.1
C2 C1 H5 108.1
P1 C1 H5 108.1
H4 C1 H5 107.3
C1 C2 H1 109.5
C1 C2 H2 109.5
H1 C2 H2 109.5
C1 C2 H3 109.5
H1 C2 H3 109.5
H2 C2 H3 109.5
C4 C3 P1 114.6(4)
C4 C3 H6 108.6
P1 C3 H6 108.6
C4 C3 H10 108.6
P1 C3 H10 108.6
H6 C3 H10 107.6
C3 C4 H7 109.5
C3 C4 H8 109.5
H7 C4 H8 109.5
C3 C4 H9 109.5
H7 C4 H9 109.5
H8 C4 H9 109.5
C6 C5 P1 116.5(5)
C6 C5 H11 108.2
P1 C5 H11 108.2
C6 C5 H15 108.2
P1 C5 H15 108.2
H11 C5 H15 107.3
C5 C6 H12 109.5
C5 C6 H13 109.5
H12 C6 H13 109.5
C5 C6 H14 109.5
H12 C6 H14 109.5
H13 C6 H14 109.5
C8 C7 P2 112.9(4)
C8 C7 H16 109.0
P2 C7 H16 109.0
C8 C7 H20 109.0
P2 C7 H20 109.0
H16 C7 H20 107.8
C7 C8 H17 109.5
C7 C8 H18 109.5
H17 C8 H18 109.5
C7 C8 H19 109.5
H17 C8 H19 109.5
H18 C8 H19 109.5
C10 C9 P2 114.2(4)
C10 C9 H21 108.7
P2 C9 H21 108.7
C10 C9 H22 108.7
P2 C9 H22 108.7
H21 C9 H22 107.6
C9 C10 H23 109.5
C9 C10 H24 109.5
H23 C10 H24 109.5
C9 C10 H25 109.5
H23 C10 H25 109.5
H24 C10 H25 109.5
C12 C11 P2 116.0(4)
C12 C11 H26 108.3
P2 C11 H26 108.3
C12 C11 H27 108.3
P2 C11 H27 108.3
H26 C11 H27 107.4
C11 C12 H28 109.5
C11 C12 H29 109.5
H28 C12 H29 109.5
C11 C12 H30 109.5
H28 C12 H30 109.5
H29 C12 H30 109.5
C14 C13 Pt1 177.9(5)
C13 C14 C15 177.1(6)
N1 C15 C18 122.5(5)
N1 C15 C14 117.6(5)
C18 C15 C14 119.8(5)
N1 C16 C17 121.3(5)
N1 C16 C19 117.2(5)
C17 C16 C19 121.6(5)
C20 C19 C16 177.5(6)
C19 C20 Pt2 177.3(5)
C26 C25 P3 117.3(4)
C26 C25 H34 108.0
P3 C25 H34 108.0
C26 C25 H35 108.0
P3 C25 H35 108.0
H34 C25 H35 107.2
C25 C26 H31 109.5
C25 C26 H32 109.5
H31 C26 H32 109.5
C25 C26 H33 109.5
H31 C26 H33 109.5
H32 C26 H33 109.5
C22 C21 P3 114.3(4)
C22 C21 H36 108.7
P3 C21 H36 108.7
C22 C21 H40 108.7
P3 C21 H40 108.7
H36 C21 H40 107.6
C21 C22 H37 109.5
C21 C22 H38 109.5
H37 C22 H38 109.5
C21 C22 H39 109.5
H37 C22 H39 109.5
H38 C22 H39 109.5
C24 C23 P3 113.5(4)
C24 C23 H41 108.9
P3 C23 H41 108.9
C24 C23 H42 108.9
P3 C23 H42 108.9
H41 C23 H42 107.7
C23 C24 H43 109.5
C23 C24 H44 109.5
H43 C24 H44 109.5
C23 C24 H45 109.5
H43 C24 H45 109.5
H44 C24 H45 109.5
C30 C29 P4 114.4(4)
C30 C29 H49 108.7
P4 C29 H49 108.7
C30 C29 H50 108.7
P4 C29 H50 108.7
H49 C29 H50 107.6
C29 C30 H46 109.5
C29 C30 H47 109.5
H46 C30 H47 109.5
C29 C30 H48 109.5
H46 C30 H48 109.5
H47 C30 H48 109.5
C27 C28 P4 113.0(4)
C27 C28 H54 109.0
P4 C28 H54 109.0
C27 C28 H55 109.0
P4 C28 H55 109.0
H54 C28 H55 107.8
C28 C27 H51 109.5
C28 C27 H52 109.5
H51 C27 H52 109.5
C28 C27 H53 109.5
H51 C27 H53 109.5
H52 C27 H53 109.5
C32 C31 P4 116.4(4)
C32 C31 H56 108.2
P4 C31 H56 108.2
C32 C31 H60 108.2
P4 C31 H60 108.2
H56 C31 H60 107.4
C31 C32 H57 109.5
C31 C32 H58 109.5
H57 C32 H58 109.5
C31 C32 H59 109.5
H57 C32 H59 109.5
H58 C32 H59 109.5
N2 C17 C16 123.0(5)
N2 C17 H62 118.5
C16 C17 H62 118.5
N2 C18 C15 121.4(5)
N2 C18 H61 119.3
C15 C18 H61 119.3

loop_
_geom_bond_atom_site_label_1
_geom_bond_atom_site_label_2
_geom_bond_distance
Pt1 C13 1.959(5)
Pt1 P1 2.3199(14)
Pt1 P2 2.3206(15)
Pt1 I1 2.6532(5)
Pt2 C20 1.965(5)
Pt2 P4 2.3171(14)
Pt2 P3 2.3180(14)
Pt2 I2 2.6542(4)
P1 C5 1.826(7)
P1 C3 1.834(6)
P1 C1 1.835(6)
P2 C11 1.822(5)
P2 C7 1.822(6)
P2 C9 1.843(6)
P3 C21 1.825(6)
P3 C23 1.827(6)
P3 C25 1.831(5)
P4 C28 1.826(6)
P4 C31 1.827(5)
P4 C29 1.829(6)
N1 C15 1.349(6)
N1 C16 1.355(7)
N2 C18 1.333(7)
N2 C17 1.343(7)
C1 C2 1.529(8)
C1 H4 0.9700
C1 H5 0.9700
C2 H1 0.9600
C2 H2 0.9600
C2 H3 0.9600
C3 C4 1.531(8)
C3 H6 0.9700
C3 H10 0.9700
C4 H7 0.9600
C4 H8 0.9600
C4 H9 0.9600
C5 C6 1.524(8)
C5 H11 0.9700
C5 H15 0.9700
C6 H12 0.9600
C6 H13 0.9600
C6 H14 0.9600
C7 C8 1.525(8)
C7 H16 0.9700
C7 H20 0.9700
C8 H17 0.9600
C8 H18 0.9600
C8 H19 0.9600
C9 C10 1.520(9)
C9 H21 0.9700
C9 H22 0.9700
C10 H23 0.9600
C10 H24 0.9600
C10 H25 0.9600
C11 C12 1.537(9)
C11 H26 0.9700
C11 H27 0.9700
C12 H28 0.9600
C12 H29 0.9600
C12 H30 0.9600
C13 C14 1.209(8)
C14 C15 1.442(8)
C15 C18 1.397(8)
C16 C17 1.384(8)
C16 C19 1.447(7)
C19 C20 1.202(8)
C25 C26 1.529(8)
C25 H34 0.9700
C25 H35 0.9700
C26 H31 0.9600
C26 H32 0.9600
C26 H33 0.9600
C21 C22 1.509(9)
C21 H36 0.9700
C21 H40 0.9700
C22 H37 0.9600
C22 H38 0.9600
C22 H39 0.9600
C23 C24 1.516(9)
C23 H41 0.9700
C23 H42 0.9700
C24 H43 0.9600
C24 H44 0.9600
C24 H45 0.9600
C29 C30 1.510(9)
C29 H49 0.9700
C29 H50 0.9700
C30 H46 0.9600
C30 H47 0.9600
C30 H48 0.9600
C28 C27 1.521(9)
C28 H54 0.9700
C28 H55 0.9700
C27 H51 0.9600
C27 H52 0.9600
C27 H53 0.9600
C31 C32 1.525(8)
C31 H56 0.9700
C31 H60 0.9700
C32 H57 0.9600
C32 H58 0.9600
C32 H59 0.9600
C17 H62 0.9300
C18 H61 0.9300

loop_
_geom_torsion_atom_site_label_1
_geom_torsion_atom_site_label_2
_geom_torsion_atom_site_label_3
_geom_torsion_atom_site_label_4
_geom_torsion
C13 Pt1 P1 C5 152.6(3)
I1 Pt1 P1 C5 -28.9(2)
C13 Pt1 P1 C3 -88.9(3)
I1 Pt1 P1 C3 89.6(2)
C13 Pt1 P1 C1 25.1(3)
I1 Pt1 P1 C1 -156.4(2)
C13 Pt1 P2 C11 127.6(3)
I1 Pt1 P2 C11 -50.9(2)
C13 Pt1 P2 C7 -113.8(3)
I1 Pt1 P2 C7 67.7(2)
C13 Pt1 P2 C9 5.6(3)
I1 Pt1 P2 C9 -172.9(2)
C20 Pt2 P3 C21 120.8(3)
I2 Pt2 P3 C21 -61.5(2)
C20 Pt2 P3 C23 -121.4(3)
I2 Pt2 P3 C23 56.3(2)
C20 Pt2 P3 C25 -0.8(3)
I2 Pt2 P3 C25 177.0(2)
C20 Pt2 P4 C28 68.7(3)
I2 Pt2 P4 C28 -109.0(2)
C20 Pt2 P4 C31 -169.8(3)
I2 Pt2 P4 C31 12.5(2)
C20 Pt2 P4 C29 -47.4(3)
I2 Pt2 P4 C29 134.9(2)
C5 P1 C1 C2 -75.1(5)
C3 P1 C1 C2 178.4(5)
Pt1 P1 C1 C2 57.9(5)
C5 P1 C3 C4 67.7(5)
C1 P1 C3 C4 176.4(5)
Pt1 P1 C3 C4 -59.2(5)
C3 P1 C5 C6 177.6(5)
C1 P1 C5 C6 73.4(5)
Pt1 P1 C5 C6 -59.4(5)
C11 P2 C7 C8 -177.9(5)
C9 P2 C7 C8 -68.8(5)
Pt1 P2 C7 C8 57.6(5)
C11 P2 C9 C10 -54.5(5)
C7 P2 C9 C10 -164.3(4)
Pt1 P2 C9 C10 73.0(4)
C7 P2 C11 C12 58.6(6)
C9 P2 C11 C12 -50.9(6)
Pt1 P2 C11 C12 -179.5(4)
C16 N1 C15 C18 -2.0(7)
C16 N1 C15 C14 176.8(5)
C15 N1 C16 C17 -0.8(7)
C15 N1 C16 C19 179.4(5)
C21 P3 C25 C26 57.7(5)
C23 P3 C25 C26 -51.2(5)
Pt2 P3 C25 C26 -176.6(4)
C23 P3 C21 C22 -173.5(4)
C25 P3 C21 C22 76.1(5)
Pt2 P3 C21 C22 -49.7(5)
C21 P3 C23 C24 176.0(4)
C25 P3 C23 C24 -73.1(5)
Pt2 P3 C23 C24 52.3(5)
C28 P4 C29 C30 171.3(4)
C31 P4 C29 C30 60.1(5)
Pt2 P4 C29 C30 -68.2(4)
C31 P4 C28 C27 -63.9(5)
C29 P4 C28 C27 -174.1(4)
Pt2 P4 C28 C27 63.2(5)
C28 P4 C31 C32 -56.1(5)
C29 P4 C31 C32 52.8(6)
Pt2 P4 C31 C32 180.0(4)
C18 N2 C17 C16 -1.0(8)
N1 C16 C17 N2 2.4(8)
C19 C16 C17 N2 -177.8(5)
C17 N2 C18 C15 -1.8(8)
N1 C15 C18 N2 3.4(8)
C14 C15 C18 N2 -175.3(5)
